data_4332016
loop_
_publ_author_name
'Silva, Rosalice M.'
'Smith, Mark D.'
'Gardinier, James R.'

_publ_section_title
;
 Anion- and Solvent-Directed Assembly in Silver Bis(thioimidazolyl)methane
 Chemistry and the Silver&#x2212;Sulfur Interaction
;
_journal_issue 5
_journal_name_full 'Inorganic Chemistry'
_journal_page_first 2132
_journal_page_last 2142
_journal_paper_doi 10.1021/ic052025a
_journal_volume 45
_journal_year 2006
_chemical_formula_moiety 'C45 H60 Ag4 N20 S10, 4(F6 P), C2 H3 N'
_chemical_formula_sum 'C47 H63 Ag4 F24 N21 P4 S10'
_chemical_formula_weight 2254.14
_chemical_name_systematic
; 
 ? 
;
_space_group_IT_number 14
_symmetry_cell_setting monoclinic
_symmetry_space_group_name_Hall '-P 2yn'
_symmetry_space_group_name_H-M 'P 1 21/n 1'
_atom_sites_solution_hydrogens geom
_atom_sites_solution_primary direct
_atom_sites_solution_secondary difmap
_audit_creation_method SHELXL-97
_cell_angle_alpha 90.00
_cell_angle_beta 102.8110(10)
_cell_angle_gamma 90.00
_cell_formula_units_Z 4
_cell_length_a 14.3275(6)
_cell_length_b 24.8141(11)
_cell_length_c 22.6936(10)
_cell_measurement_reflns_used 6415
_cell_measurement_temperature 150(1)
_cell_measurement_theta_max 24.172
_cell_measurement_theta_min 2.196
_cell_volume 7867.3(6)
_computing_cell_refinement 'SAINT+ NT V6.22 (Bruker, 2001)'
_computing_data_collection 'SMART NT V5.625 (Bruker, 1998)'
_computing_data_reduction 'SAINT+ NT V6.22'
_computing_molecular_graphics 'SHELXTL V6.1 (Sheldrick, 2000)'
_computing_publication_material 'SHELXTL V6.1'
_computing_structure_refinement 'SHELXL-97 (Sheldrick, 1997)'
_computing_structure_solution 'SHELXS-97 (Sheldrick, 1990)'
_diffrn_ambient_temperature 150(1)
_diffrn_measured_fraction_theta_full 0.998
_diffrn_measured_fraction_theta_max 0.998
_diffrn_measurement_device_type 'Bruker SMART APEX CCD diffractometer'
_diffrn_measurement_method 'omega scans'
_diffrn_radiation_monochromator graphite
_diffrn_radiation_source 'fine-focus sealed tube'
_diffrn_radiation_type MoK\a
_diffrn_radiation_wavelength 0.71073
_diffrn_reflns_av_R_equivalents 0.0796
_diffrn_reflns_av_sigmaI/netI 0.0750
_diffrn_reflns_limit_h_max 17
_diffrn_reflns_limit_h_min -17
_diffrn_reflns_limit_k_max 31
_diffrn_reflns_limit_k_min -31
_diffrn_reflns_limit_l_max 28
_diffrn_reflns_limit_l_min -28
_diffrn_reflns_number 95014
_diffrn_reflns_theta_full 26.45
_diffrn_reflns_theta_max 26.45
_diffrn_reflns_theta_min 1.54
_diffrn_standards_decay_% none
_exptl_absorpt_coefficient_mu 1.435
_exptl_absorpt_correction_type none
_exptl_crystal_colour colorless
_exptl_crystal_density_diffrn 1.903
_exptl_crystal_density_method 'not measured'
_exptl_crystal_description block
_exptl_crystal_F_000 4464
_exptl_crystal_size_max 0.24
_exptl_crystal_size_mid 0.16
_exptl_crystal_size_min 0.10
_refine_diff_density_max 0.720
_refine_diff_density_min -0.485
_refine_diff_density_rms 0.088
_refine_ls_extinction_method none
_refine_ls_goodness_of_fit_ref 1.000
_refine_ls_hydrogen_treatment constr
_refine_ls_matrix_type full
_refine_ls_number_parameters 1024
_refine_ls_number_reflns 16175
_refine_ls_number_restraints 21
_refine_ls_restrained_S_all 1.000
_refine_ls_R_factor_all 0.0597
_refine_ls_R_factor_gt 0.0367
_refine_ls_shift/su_max 0.002
_refine_ls_shift/su_mean 0.000
_refine_ls_structure_factor_coef Fsqd
_refine_ls_weighting_details
; calc 
 [0.00000+1.00000exp(2.25(sin\q/\l)^2^)]/ 
   [\s^2^(Fo^2^)+0.0000+0.1000*P+(0.0214P)^2^+0.0000sin\q/\l] 
 where P = 0.33333Fo^2^ + 0.66667Fc^2^ 
;
_refine_ls_weighting_scheme calc
_refine_ls_wR_factor_gt 0.0668
_refine_ls_wR_factor_ref 0.0729
_reflns_number_gt 10978
_reflns_number_total 16175
_reflns_threshold_expression >2sigma(I)
_cod_data_source_file ic052025asup1.cif
_cod_data_source_block Ag4(L2)5(PF6)4
_cod_depositor_comments
;
The following automatic conversions were performed:

'_symmetry_cell_setting' value 'Monoclinic' changed to 'monoclinic'
according to /home/saulius/struct/CIF-dictionaries/cif_core.dic
dictionary named 'cif_core.dic' version 2.4.2 from 2011-04-26.

Automatic conversion script
Id: cif_fix_values 1891 2012-01-12 08:04:46Z andrius 
;
_cod_original_sg_symbol_H-M 'P 21/n'
_cod_database_code 4332016

loop_
_symmetry_equiv_pos_as_xyz
'x, y, z'
'-x+1/2, y+1/2, -z+1/2'
'-x, -y, -z'
'x-1/2, -y-1/2, z-1/2'

loop_
_atom_site_label
_atom_site_type_symbol
_atom_site_fract_x
_atom_site_fract_y
_atom_site_fract_z
_atom_site_U_iso_or_equiv
_atom_site_adp_type
_atom_site_occupancy
_atom_site_symmetry_multiplicity
_atom_site_calc_flag
_atom_site_refinement_flags
_atom_site_disorder_assembly
_atom_site_disorder_group
Ag1 Ag 0.24414(2) 0.634902(12) 0.291131(16) 0.03596(9) Uani 1 1 d . . .
Ag2 Ag 0.44987(2) 0.697450(13) 0.242701(14) 0.03564(8) Uani 1 1 d . . .
Ag3 Ag 0.64929(2) 0.643509(11) 0.190778(14) 0.02832(8) Uani 1 1 d . . .
Ag4 Ag 0.84318(2) 0.586756(12) 0.229183(14) 0.02795(8) Uani 1 1 d . . .
S1 S 0.13261(7) 0.53555(4) 0.38722(5) 0.0336(2) Uani 1 1 d . . .
S2 S 0.34425(7) 0.56715(4) 0.43084(5) 0.0317(2) Uani 1 1 d . . .
S3 S 0.31589(7) 0.77844(4) 0.26247(5) 0.0290(2) Uani 1 1 d . . .
S4 S 0.34382(7) 0.70940(4) 0.37883(5) 0.0314(2) Uani 1 1 d . . .
S5 S 0.55032(7) 0.71051(4) 0.10356(5) 0.0313(2) Uani 1 1 d . . .
S6 S 0.56880(7) 0.78602(4) 0.21360(5) 0.0285(2) Uani 1 1 d . . .
S7 S 0.69952(7) 0.49669(4) 0.19389(5) 0.0290(2) Uani 1 1 d . . .
S8 S 0.59541(7) 0.57261(4) 0.26621(5) 0.0272(2) Uani 1 1 d . . .
S9 S 0.87371(7) 0.54395(4) 0.09343(5) 0.0334(2) Uani 1 1 d . . .
S10 S 1.06989(7) 0.55550(4) 0.18339(5) 0.0343(3) Uani 1 1 d . . .
C1 C 0.2422(3) 0.52903(16) 0.44404(18) 0.0325(10) Uani 1 1 d . . .
H1A H 0.2601 0.4904 0.4476 0.039 Uiso 1 1 calc R . .
H1B H 0.2296 0.5405 0.4833 0.039 Uiso 1 1 calc R . .
C2 C 0.3248(3) 0.77555(15) 0.34340(18) 0.0304(10) Uani 1 1 d . . .
H2A H 0.2653 0.7908 0.3518 0.036 Uiso 1 1 calc R . .
H2B H 0.3782 0.7992 0.3632 0.036 Uiso 1 1 calc R . .
C3 C 0.5687(3) 0.77800(15) 0.13441(17) 0.0308(9) Uani 1 1 d . . .
H3A H 0.6307 0.7914 0.1278 0.037 Uiso 1 1 calc R . .
H3B H 0.5180 0.8015 0.1109 0.037 Uiso 1 1 calc R . .
C4 C 0.6023(3) 0.50662(15) 0.23173(17) 0.0295(9) Uani 1 1 d . . .
H4A H 0.6076 0.4789 0.2637 0.035 Uiso 1 1 calc R . .
H4B H 0.5414 0.5002 0.2021 0.035 Uiso 1 1 calc R . .
C5 C 1.0030(3) 0.53728(17) 0.10835(19) 0.0354(10) Uani 1 1 d . . .
H5A H 1.0265 0.5598 0.0787 0.042 Uiso 1 1 calc R . .
H5B H 1.0182 0.4993 0.1008 0.042 Uiso 1 1 calc R . .
C11 C 0.1107(3) 0.60435(17) 0.3917(2) 0.0339(10) Uani 1 1 d . . .
C12 C 0.0660(3) 0.6811(2) 0.4227(3) 0.0571(15) Uani 1 1 d . . .
H12 H 0.0446 0.7085 0.4459 0.068 Uiso 1 1 calc R . .
C13 C 0.0918(3) 0.6877(2) 0.3695(3) 0.0584(15) Uani 1 1 d . . .
H13 H 0.0900 0.7210 0.3486 0.070 Uiso 1 1 calc R . .
C14 C 0.0538(3) 0.6021(2) 0.4897(2) 0.0562(14) Uani 1 1 d . . .
H14A H 0.0446 0.5634 0.4822 0.084 Uiso 1 1 calc R . .
H14B H -0.0050 0.6178 0.4977 0.084 Uiso 1 1 calc R . .
H14C H 0.1067 0.6078 0.5248 0.084 Uiso 1 1 calc R . .
C21 C 0.3573(3) 0.53901(15) 0.36260(18) 0.0273(9) Uani 1 1 d . . .
C22 C 0.4017(3) 0.48399(16) 0.29898(19) 0.0314(10) Uani 1 1 d . . .
H22 H 0.4274 0.4541 0.2817 0.038 Uiso 1 1 calc R . .
C23 C 0.3587(3) 0.52775(16) 0.26933(19) 0.0322(10) Uani 1 1 d . . .
H23 H 0.3497 0.5337 0.2271 0.039 Uiso 1 1 calc R . .
C24 C 0.4400(3) 0.45396(15) 0.40780(19) 0.0338(10) Uani 1 1 d . . .
H24A H 0.4663 0.4747 0.4444 0.051 Uiso 1 1 calc R . .
H24B H 0.4907 0.4321 0.3971 0.051 Uiso 1 1 calc R . .
H24C H 0.3888 0.4304 0.4151 0.051 Uiso 1 1 calc R . .
C31 C 0.2005(3) 0.75314(15) 0.23496(17) 0.0262(9) Uani 1 1 d . . .
C32 C 0.0481(3) 0.75276(16) 0.19184(19) 0.0351(10) Uani 1 1 d . . .
H32 H -0.0145 0.7637 0.1720 0.042 Uiso 1 1 calc R . .
C33 C 0.0772(3) 0.70209(16) 0.2086(2) 0.0376(11) Uani 1 1 d . . .
H33 H 0.0372 0.6711 0.2030 0.045 Uiso 1 1 calc R . .
C34 C 0.1260(3) 0.84349(14) 0.20110(19) 0.0330(10) Uani 1 1 d . . .
H34A H 0.1684 0.8601 0.2363 0.049 Uiso 1 1 calc R . .
H34B H 0.0608 0.8572 0.1972 0.049 Uiso 1 1 calc R . .
H34C H 0.1486 0.8524 0.1645 0.049 Uiso 1 1 calc R . .
C41 C 0.4661(3) 0.70056(14) 0.38403(17) 0.0262(9) Uani 1 1 d . . .
C42 C 0.6188(3) 0.69394(16) 0.42585(19) 0.0341(10) Uani 1 1 d . . .
H42 H 0.6780 0.6924 0.4546 0.041 Uiso 1 1 calc R . .
C43 C 0.6061(3) 0.69003(16) 0.36535(18) 0.0322(10) Uani 1 1 d . . .
H43 H 0.6559 0.6857 0.3442 0.039 Uiso 1 1 calc R . .
C44 C 0.5105(3) 0.70736(18) 0.49760(18) 0.0419(11) Uani 1 1 d . . .
H44A H 0.5652 0.6945 0.5284 0.063 Uiso 1 1 calc R . .
H44B H 0.4534 0.6866 0.5001 0.063 Uiso 1 1 calc R . .
H44C H 0.4995 0.7456 0.5045 0.063 Uiso 1 1 calc R . .
C51 C 0.4295(3) 0.69837(14) 0.10098(18) 0.0275(9) Uani 1 1 d . . .
C52 C 0.2781(3) 0.68253(17) 0.0619(2) 0.0402(11) Uani 1 1 d . . .
H52 H 0.2183 0.6776 0.0343 0.048 Uiso 1 1 calc R . .
C53 C 0.2956(3) 0.67796(17) 0.1224(2) 0.0394(11) Uani 1 1 d . . .
H53 H 0.2487 0.6695 0.1447 0.047 Uiso 1 1 calc R . .
C54 C 0.3786(3) 0.70571(17) -0.01272(18) 0.0382(11) Uani 1 1 d . . .
H54A H 0.3934 0.7439 -0.0168 0.057 Uiso 1 1 calc R . .
H54B H 0.3205 0.6963 -0.0427 0.057 Uiso 1 1 calc R . .
H54C H 0.4321 0.6836 -0.0193 0.057 Uiso 1 1 calc R . .
C61 C 0.6844(3) 0.76366(15) 0.24746(16) 0.0239(8) Uani 1 1 d . . .
C62 C 0.8313(3) 0.76687(16) 0.30057(18) 0.0314(10) Uani 1 1 d . . .
H62 H 0.8907 0.7792 0.3242 0.038 Uiso 1 1 calc R . .
C63 C 0.8088(3) 0.71590(16) 0.28287(18) 0.0298(9) Uani 1 1 d . . .
H63 H 0.8510 0.6860 0.2919 0.036 Uiso 1 1 calc R . .
C64 C 0.7470(3) 0.85623(15) 0.28386(19) 0.0348(10) Uani 1 1 d . . .
H64A H 0.7052 0.8711 0.2473 0.052 Uiso 1 1 calc R . .
H64B H 0.8112 0.8718 0.2890 0.052 Uiso 1 1 calc R . .
H64C H 0.7208 0.8651 0.3191 0.052 Uiso 1 1 calc R . .
C71 C 0.6546(2) 0.52825(15) 0.12466(17) 0.0233(8) Uani 1 1 d . . .
C72 C 0.6080(3) 0.53864(16) 0.02725(18) 0.0310(10) Uani 1 1 d . . .
H72 H 0.5900 0.5320 -0.0150 0.037 Uiso 1 1 calc R . .
C73 C 0.6130(3) 0.58715(16) 0.05501(18) 0.0328(10) Uani 1 1 d . . .
H73 H 0.5974 0.6206 0.0349 0.039 Uiso 1 1 calc R . .
C74 C 0.6446(3) 0.44331(15) 0.06229(19) 0.0372(11) Uani 1 1 d . . .
H74A H 0.7121 0.4350 0.0644 0.056 Uiso 1 1 calc R . .
H74B H 0.6065 0.4332 0.0224 0.056 Uiso 1 1 calc R . .
H74C H 0.6224 0.4230 0.0936 0.056 Uiso 1 1 calc R . .
C81 C 0.7011(3) 0.57187(15) 0.32234(17) 0.0253(9) Uani 1 1 d . . .
C82 C 0.7963(3) 0.56409(19) 0.4118(2) 0.0418(11) Uani 1 1 d . . .
H82 H 0.8205 0.5585 0.4539 0.050 Uiso 1 1 calc R . .
C83 C 0.8472(3) 0.57746(19) 0.37035(19) 0.0413(12) Uani 1 1 d . . .
H83 H 0.9145 0.5827 0.3790 0.050 Uiso 1 1 calc R . .
C84 C 0.6223(3) 0.54702(18) 0.40779(19) 0.0408(11) Uani 1 1 d . . .
H84A H 0.5623 0.5543 0.3785 0.061 Uiso 1 1 calc R . .
H84B H 0.6252 0.5691 0.4440 0.061 Uiso 1 1 calc R . .
H84C H 0.6251 0.5088 0.4189 0.061 Uiso 1 1 calc R . .
C91 C 0.8592(3) 0.61317(16) 0.10061(18) 0.0282(9) Uani 1 1 d . . .
C92 C 0.8294(3) 0.69806(18) 0.0766(2) 0.0405(11) Uani 1 1 d . . .
H92 H 0.8181 0.7309 0.0547 0.049 Uiso 1 1 calc R . .
C93 C 0.8314(3) 0.69083(16) 0.1355(2) 0.0322(10) Uani 1 1 d . . .
H93 H 0.8215 0.7184 0.1625 0.039 Uiso 1 1 calc R . .
C94 C 0.8515(4) 0.6373(2) -0.0082(2) 0.0607(15) Uani 1 1 d . . .
H94A H 0.8951 0.6070 -0.0090 0.091 Uiso 1 1 calc R . .
H94B H 0.8750 0.6692 -0.0259 0.091 Uiso 1 1 calc R . .
H94C H 0.7875 0.6280 -0.0315 0.091 Uiso 1 1 calc R . .
C101 C 1.0261(3) 0.50914(15) 0.22890(18) 0.0293(9) Uani 1 1 d . . .
C102 C 1.0111(3) 0.43683(17) 0.27932(19) 0.0389(11) Uani 1 1 d . . .
H102 H 1.0204 0.4020 0.2971 0.047 Uiso 1 1 calc R . .
C103 C 0.9426(3) 0.47213(17) 0.28484(19) 0.0382(11) Uani 1 1 d . . .
H103 H 0.8949 0.4662 0.3073 0.046 Uiso 1 1 calc R . .
C104 C 1.1490(3) 0.43638(17) 0.2278(2) 0.0433(12) Uani 1 1 d . . .
H10A H 1.2066 0.4483 0.2568 0.065 Uiso 1 1 calc R . .
H10B H 1.1525 0.4480 0.1871 0.065 Uiso 1 1 calc R . .
H10C H 1.1447 0.3970 0.2288 0.065 Uiso 1 1 calc R . .
C111 C 0.3415(4) 0.5391(2) 0.1001(2) 0.0597(15) Uani 1 1 d . . .
C112 C 0.2474(4) 0.5161(3) 0.0779(3) 0.0794(19) Uani 1 1 d . . .
H11A H 0.2521 0.4767 0.0778 0.119 Uiso 1 1 calc R . .
H11B H 0.2213 0.5289 0.0367 0.119 Uiso 1 1 calc R . .
H11C H 0.2050 0.5272 0.1042 0.119 Uiso 1 1 calc R . .
N11 N 0.1211(2) 0.63953(14) 0.34999(18) 0.0409(9) Uani 1 1 d . . .
N12 N 0.0763(2) 0.62791(16) 0.43682(18) 0.0431(10) Uani 1 1 d . . .
N21 N 0.3301(2) 0.56218(12) 0.30882(15) 0.0286(8) Uani 1 1 d . . .
N22 N 0.4010(2) 0.49104(12) 0.35793(15) 0.0260(7) Uani 1 1 d . . .
N31 N 0.1734(2) 0.70205(12) 0.23507(15) 0.0309(8) Uani 1 1 d . . .
N32 N 0.1263(2) 0.78494(12) 0.20896(14) 0.0254(7) Uani 1 1 d . . .
N41 N 0.5101(2) 0.69324(12) 0.33880(14) 0.0291(8) Uani 1 1 d . . .
N42 N 0.5307(2) 0.70059(13) 0.43803(14) 0.0290(8) Uani 1 1 d . . .
N51 N 0.3902(2) 0.68710(13) 0.14727(15) 0.0322(8) Uani 1 1 d . . .
N52 N 0.3635(2) 0.69573(13) 0.04791(15) 0.0322(8) Uani 1 1 d . . .
N61 N 0.7159(2) 0.71320(12) 0.24973(14) 0.0273(7) Uani 1 1 d . . .
N62 N 0.7526(2) 0.79752(12) 0.27807(14) 0.0273(7) Uani 1 1 d . . .
N71 N 0.6434(2) 0.58108(12) 0.11603(14) 0.0292(8) Uani 1 1 d . . .
N72 N 0.6339(2) 0.50101(12) 0.07184(14) 0.0257(7) Uani 1 1 d . . .
N81 N 0.7880(2) 0.58246(13) 0.31424(14) 0.0299(8) Uani 1 1 d . . .
N82 N 0.7033(2) 0.56021(13) 0.38098(14) 0.0301(8) Uani 1 1 d . . .
N91 N 0.8500(2) 0.63782(13) 0.15094(14) 0.0282(8) Uani 1 1 d . . .
N92 N 0.8470(2) 0.64877(14) 0.05427(15) 0.0347(8) Uani 1 1 d . . .
N101 N 0.9520(2) 0.51813(13) 0.25307(15) 0.0343(8) Uani 1 1 d . . .
N102 N 1.0648(2) 0.45989(13) 0.24366(15) 0.0328(8) Uani 1 1 d . . .
N111 N 0.4156(4) 0.5554(2) 0.1180(2) 0.0812(16) Uani 1 1 d . . .
P1 P 0.68421(8) 0.36757(4) 0.38404(5) 0.0303(2) Uani 1 1 d . . .
F1 F 0.6869(2) 0.41449(12) 0.43151(13) 0.0685(9) Uani 1 1 d . . .
F2 F 0.61862(19) 0.40365(11) 0.33393(12) 0.0556(7) Uani 1 1 d . . .
F3 F 0.77762(18) 0.39123(11) 0.36651(13) 0.0610(8) Uani 1 1 d . . .
F4 F 0.6811(2) 0.32037(11) 0.33673(13) 0.0625(8) Uani 1 1 d . . .
F5 F 0.7494(2) 0.33139(12) 0.43503(14) 0.0698(9) Uani 1 1 d . . .
F6 F 0.59086(17) 0.34381(11) 0.40152(11) 0.0487(7) Uani 1 1 d . . .
P2 P 0.19275(8) 0.36153(4) 0.41858(5) 0.0307(2) Uani 1 1 d . . .
F7 F 0.16362(19) 0.32082(10) 0.46605(12) 0.0538(7) Uani 1 1 d . . .
F8 F 0.2643(2) 0.39133(11) 0.47259(11) 0.0639(9) Uani 1 1 d . . .
F9 F 0.27742(19) 0.32292(11) 0.41227(13) 0.0619(8) Uani 1 1 d . . .
F10 F 0.22193(16) 0.40310(9) 0.37190(10) 0.0401(6) Uani 1 1 d . . .
F11 F 0.12455(19) 0.33175(11) 0.36409(12) 0.0618(8) Uani 1 1 d . . .
F12 F 0.1096(2) 0.40060(12) 0.42618(14) 0.0732(10) Uani 1 1 d . . .
P3 P 0.92654(8) 0.37187(5) 0.09140(5) 0.0367(3) Uani 1 1 d . . .
F13 F 0.9565(2) 0.32366(11) 0.05344(14) 0.0690(9) Uani 1 1 d . . .
F14 F 1.03098(18) 0.39684(12) 0.09942(13) 0.0650(9) Uani 1 1 d . . .
F15 F 0.8925(2) 0.40490(12) 0.03102(13) 0.0739(9) Uani 1 1 d . . .
F16 F 0.89679(18) 0.42007(10) 0.12910(12) 0.0527(7) Uani 1 1 d . . .
F17 F 0.82269(18) 0.34681(11) 0.08284(13) 0.0598(8) Uani 1 1 d . . .
F18 F 0.9612(2) 0.33869(12) 0.15229(13) 0.0709(9) Uani 1 1 d . . .
P4A P 0.4287(7) 0.3756(3) 0.1383(3) 0.0356(10) Uani 0.614(5) 1 d PD A 1
F19A F 0.5196(10) 0.3518(7) 0.1188(10) 0.0681(16) Uani 0.614(5) 1 d PD A 1
F20A F 0.3672(6) 0.3623(4) 0.0731(3) 0.109(3) Uani 0.614(5) 1 d PD A 1
F21A F 0.4065(12) 0.3183(5) 0.1638(6) 0.067(3) Uani 0.614(5) 1 d PD A 1
F22A F 0.3357(11) 0.3985(6) 0.1557(8) 0.103(4) Uani 0.614(5) 1 d PD A 1
F23A F 0.4905(11) 0.3900(5) 0.2028(3) 0.070(2) Uani 0.614(5) 1 d PD A 1
F24A F 0.4534(5) 0.4333(2) 0.1137(3) 0.0615(15) Uani 0.614(5) 1 d PD A 1
P4B P 0.4202(12) 0.3647(5) 0.1348(6) 0.0356(10) Uani 0.386(5) 1 d PD A 2
F19B F 0.5146(15) 0.3469(12) 0.1145(15) 0.0681(16) Uani 0.386(5) 1 d PD A 2
F20B F 0.3619(10) 0.3265(6) 0.0842(5) 0.109(3) Uani 0.386(5) 1 d PD A 2
F21B F 0.432(2) 0.3157(8) 0.1811(10) 0.067(3) Uani 0.386(5) 1 d PD A 2
F22B F 0.3257(18) 0.3803(11) 0.1553(13) 0.103(4) Uani 0.386(5) 1 d PD A 2
F23B F 0.479(2) 0.4014(8) 0.1852(6) 0.070(2) Uani 0.386(5) 1 d PD A 2
F24B F 0.4073(8) 0.4124(4) 0.0880(4) 0.0615(15) Uani 0.386(5) 1 d PD A 2

loop_
_atom_site_aniso_label
_atom_site_aniso_U_11
_atom_site_aniso_U_22
_atom_site_aniso_U_33
_atom_site_aniso_U_23
_atom_site_aniso_U_13
_atom_site_aniso_U_12
Ag1 0.03090(18) 0.02514(17) 0.0491(2) 0.00603(15) 0.00295(16) 0.00540(14)
Ag2 0.03727(19) 0.04076(19) 0.02706(17) -0.00233(15) 0.00321(14) 0.00270(16)
Ag3 0.02762(16) 0.02155(15) 0.03245(18) -0.00188(13) -0.00049(13) 0.00040(13)
Ag4 0.02649(16) 0.02829(17) 0.02939(17) 0.00382(13) 0.00687(13) 0.00191(13)
S1 0.0319(6) 0.0316(6) 0.0354(6) -0.0036(5) 0.0029(5) -0.0065(5)
S2 0.0292(6) 0.0274(5) 0.0357(6) -0.0072(5) 0.0010(5) 0.0002(4)
S3 0.0219(5) 0.0260(5) 0.0378(6) 0.0049(4) 0.0041(5) -0.0007(4)
S4 0.0253(5) 0.0355(6) 0.0334(6) 0.0038(5) 0.0066(5) -0.0013(5)
S5 0.0284(6) 0.0322(6) 0.0317(6) -0.0048(5) 0.0032(5) 0.0053(5)
S6 0.0237(5) 0.0252(5) 0.0355(6) -0.0050(4) 0.0041(5) 0.0014(4)
S7 0.0296(6) 0.0250(5) 0.0296(6) 0.0007(4) 0.0004(5) 0.0033(4)
S8 0.0219(5) 0.0277(5) 0.0307(6) -0.0014(4) 0.0028(4) -0.0025(4)
S9 0.0278(6) 0.0336(6) 0.0384(6) -0.0037(5) 0.0068(5) -0.0015(5)
S10 0.0259(5) 0.0267(6) 0.0486(7) 0.0004(5) 0.0046(5) -0.0012(4)
C1 0.039(3) 0.030(2) 0.029(2) -0.0011(18) 0.008(2) -0.0005(19)
C2 0.024(2) 0.024(2) 0.038(2) -0.0048(18) -0.0029(19) 0.0021(17)
C3 0.028(2) 0.029(2) 0.034(2) 0.0027(18) 0.0039(19) 0.0001(18)
C4 0.033(2) 0.024(2) 0.029(2) 0.0003(17) 0.0026(19) -0.0078(18)
C5 0.030(2) 0.033(2) 0.045(3) -0.001(2) 0.013(2) 0.0018(19)
C11 0.019(2) 0.039(3) 0.043(3) -0.007(2) 0.005(2) -0.0048(18)
C12 0.034(3) 0.050(3) 0.089(4) -0.026(3) 0.016(3) 0.005(2)
C13 0.038(3) 0.040(3) 0.100(5) -0.001(3) 0.021(3) 0.005(2)
C14 0.038(3) 0.091(4) 0.040(3) -0.016(3) 0.011(2) -0.007(3)
C21 0.020(2) 0.024(2) 0.037(2) -0.0031(18) 0.0041(18) 0.0000(17)
C22 0.029(2) 0.027(2) 0.041(3) -0.0075(19) 0.014(2) -0.0018(18)
C23 0.027(2) 0.036(2) 0.035(3) -0.003(2) 0.0108(19) -0.0027(19)
C24 0.027(2) 0.025(2) 0.046(3) 0.0030(19) 0.001(2) 0.0035(18)
C31 0.024(2) 0.025(2) 0.028(2) 0.0012(17) 0.0022(18) 0.0048(17)
C32 0.026(2) 0.029(2) 0.044(3) 0.003(2) -0.004(2) -0.0009(18)
C33 0.027(2) 0.026(2) 0.053(3) 0.001(2) -0.005(2) -0.0070(18)
C34 0.034(2) 0.022(2) 0.042(3) 0.0108(18) 0.006(2) 0.0033(18)
C41 0.028(2) 0.022(2) 0.028(2) 0.0017(17) 0.0036(18) 0.0002(17)
C42 0.026(2) 0.040(3) 0.034(3) 0.007(2) 0.0015(19) 0.0064(19)
C43 0.029(2) 0.035(2) 0.034(2) 0.0039(19) 0.0089(19) 0.0083(19)
C44 0.041(3) 0.058(3) 0.027(2) 0.009(2) 0.009(2) 0.004(2)
C51 0.033(2) 0.019(2) 0.028(2) -0.0038(17) 0.0006(19) 0.0006(17)
C52 0.029(2) 0.047(3) 0.041(3) -0.013(2) 0.000(2) -0.007(2)
C53 0.036(3) 0.043(3) 0.039(3) -0.010(2) 0.008(2) -0.007(2)
C54 0.042(3) 0.040(3) 0.029(2) -0.009(2) 0.002(2) 0.000(2)
C61 0.022(2) 0.027(2) 0.023(2) -0.0012(16) 0.0049(17) -0.0022(17)
C62 0.023(2) 0.036(2) 0.034(2) -0.0049(19) 0.0029(19) -0.0049(18)
C63 0.024(2) 0.027(2) 0.036(2) -0.0041(18) 0.0016(19) 0.0017(17)
C64 0.040(3) 0.023(2) 0.040(3) -0.0065(19) 0.005(2) -0.0067(19)
C71 0.0182(19) 0.023(2) 0.026(2) 0.0016(16) -0.0002(16) -0.0012(16)
C72 0.032(2) 0.035(2) 0.025(2) 0.0001(18) 0.0026(18) 0.0004(19)
C73 0.038(2) 0.027(2) 0.031(2) 0.0060(19) 0.005(2) 0.0052(19)
C74 0.045(3) 0.026(2) 0.037(3) -0.0060(19) 0.002(2) 0.004(2)
C81 0.025(2) 0.024(2) 0.026(2) -0.0036(16) 0.0046(18) -0.0029(17)
C82 0.031(2) 0.065(3) 0.027(2) -0.001(2) 0.001(2) -0.013(2)
C83 0.023(2) 0.070(3) 0.030(2) 0.000(2) 0.0015(19) -0.007(2)
C84 0.036(3) 0.054(3) 0.035(3) 0.000(2) 0.013(2) -0.018(2)
C91 0.020(2) 0.032(2) 0.032(2) 0.0044(19) 0.0052(18) -0.0017(17)
C92 0.030(2) 0.035(3) 0.056(3) 0.017(2) 0.008(2) 0.000(2)
C93 0.027(2) 0.024(2) 0.047(3) 0.0011(19) 0.011(2) -0.0028(18)
C94 0.072(4) 0.078(4) 0.033(3) 0.011(3) 0.015(3) 0.005(3)
C101 0.022(2) 0.022(2) 0.038(2) 0.0026(18) -0.0049(18) -0.0006(17)
C102 0.039(3) 0.026(2) 0.041(3) 0.006(2) -0.014(2) -0.003(2)
C103 0.034(2) 0.040(3) 0.036(3) 0.010(2) -0.003(2) -0.008(2)
C104 0.035(3) 0.032(3) 0.058(3) -0.003(2) 0.000(2) 0.009(2)
C111 0.053(4) 0.078(4) 0.049(3) 0.002(3) 0.013(3) 0.021(3)
C112 0.045(3) 0.106(5) 0.090(5) 0.012(4) 0.022(3) 0.016(3)
N11 0.028(2) 0.032(2) 0.065(3) 0.0060(19) 0.0140(19) 0.0032(16)
N12 0.026(2) 0.049(3) 0.055(3) -0.015(2) 0.0106(19) -0.0032(18)
N21 0.0265(18) 0.0252(18) 0.034(2) -0.0011(15) 0.0067(16) -0.0005(14)
N22 0.0171(16) 0.0191(17) 0.042(2) -0.0006(15) 0.0063(15) 0.0000(13)
N31 0.0254(18) 0.0223(18) 0.042(2) 0.0026(15) 0.0014(16) 0.0017(14)
N32 0.0259(18) 0.0188(17) 0.0296(19) 0.0029(14) 0.0020(15) 0.0000(14)
N41 0.0279(19) 0.0278(18) 0.0298(19) 0.0016(15) 0.0027(16) 0.0065(15)
N42 0.0293(19) 0.0305(19) 0.0262(19) 0.0045(15) 0.0041(15) 0.0021(15)
N51 0.034(2) 0.0294(19) 0.031(2) -0.0030(15) 0.0026(17) -0.0029(16)
N52 0.032(2) 0.033(2) 0.029(2) -0.0052(15) -0.0006(16) -0.0003(16)
N61 0.0249(18) 0.0214(17) 0.0327(19) -0.0020(14) 0.0004(15) -0.0005(14)
N62 0.0278(18) 0.0237(18) 0.0293(19) -0.0037(14) 0.0038(15) -0.0022(15)
N71 0.0303(19) 0.0226(18) 0.032(2) 0.0005(15) 0.0013(16) -0.0017(15)
N72 0.0243(17) 0.0238(17) 0.0280(19) -0.0029(14) 0.0034(15) -0.0002(14)
N81 0.0206(17) 0.037(2) 0.0293(19) 0.0005(15) 0.0004(15) -0.0062(15)
N82 0.0273(19) 0.035(2) 0.029(2) -0.0018(15) 0.0087(16) -0.0092(15)
N91 0.0248(18) 0.0285(19) 0.032(2) 0.0035(15) 0.0065(15) -0.0015(15)
N92 0.0300(19) 0.043(2) 0.033(2) 0.0092(17) 0.0099(16) 0.0016(17)
N101 0.0262(19) 0.034(2) 0.039(2) 0.0060(16) -0.0019(17) 0.0023(16)
N102 0.0252(19) 0.0234(18) 0.042(2) -0.0006(16) -0.0087(16) 0.0008(15)
N111 0.068(4) 0.081(4) 0.092(4) -0.004(3) 0.013(3) 0.007(3)
P1 0.0275(6) 0.0306(6) 0.0318(6) -0.0047(5) 0.0046(5) -0.0007(5)
F1 0.076(2) 0.067(2) 0.062(2) -0.0394(16) 0.0131(17) -0.0116(16)
F2 0.0530(17) 0.0586(18) 0.0497(17) 0.0213(14) -0.0004(14) 0.0035(14)
F3 0.0402(16) 0.069(2) 0.077(2) -0.0030(16) 0.0208(15) -0.0194(14)
F4 0.076(2) 0.0485(17) 0.073(2) -0.0253(15) 0.0386(17) -0.0091(15)
F5 0.0488(18) 0.078(2) 0.074(2) 0.0308(17) -0.0045(16) 0.0097(16)
F6 0.0376(15) 0.0647(18) 0.0460(16) 0.0043(13) 0.0138(13) -0.0099(13)
P2 0.0278(6) 0.0325(6) 0.0305(6) 0.0034(5) 0.0035(5) -0.0038(5)
F7 0.0587(18) 0.0522(17) 0.0516(17) 0.0211(13) 0.0146(14) -0.0123(14)
F8 0.084(2) 0.0629(19) 0.0355(16) 0.0009(13) -0.0060(15) -0.0327(16)
F9 0.0530(18) 0.0606(19) 0.074(2) 0.0205(15) 0.0188(16) 0.0255(15)
F10 0.0373(14) 0.0451(15) 0.0373(15) 0.0096(11) 0.0066(12) -0.0046(12)
F11 0.0612(19) 0.0639(19) 0.0497(17) 0.0001(14) -0.0107(15) -0.0275(15)
F12 0.072(2) 0.082(2) 0.079(2) 0.0287(18) 0.0449(18) 0.0398(18)
P3 0.0304(6) 0.0363(7) 0.0409(7) -0.0095(5) 0.0022(5) 0.0014(5)
F13 0.068(2) 0.0520(18) 0.095(2) -0.0350(17) 0.0363(18) -0.0063(15)
F14 0.0355(16) 0.083(2) 0.080(2) -0.0332(17) 0.0197(15) -0.0158(15)
F15 0.091(2) 0.078(2) 0.0474(19) 0.0161(16) 0.0039(17) 0.0081(18)
F16 0.0504(16) 0.0432(16) 0.0670(19) -0.0212(14) 0.0183(14) -0.0020(13)
F17 0.0391(16) 0.0662(19) 0.072(2) -0.0276(16) 0.0072(14) -0.0150(14)
F18 0.066(2) 0.078(2) 0.065(2) 0.0197(17) 0.0051(17) 0.0220(17)
P4A 0.0335(17) 0.039(3) 0.0337(11) 0.0060(17) 0.0055(10) 0.0035(18)
F19A 0.073(2) 0.065(3) 0.080(3) 0.027(3) 0.047(2) 0.028(2)
F20A 0.087(3) 0.194(11) 0.033(3) 0.016(4) -0.012(3) -0.054(6)
F21A 0.103(10) 0.040(2) 0.067(7) 0.000(3) 0.041(6) -0.017(4)
F22A 0.077(4) 0.141(11) 0.109(3) 0.064(6) 0.057(3) 0.064(6)
F23A 0.096(5) 0.076(5) 0.033(5) -0.001(4) 0.004(5) -0.048(5)
F24A 0.094(5) 0.037(3) 0.059(4) 0.017(2) 0.029(3) 0.014(3)
P4B 0.0335(17) 0.039(3) 0.0337(11) 0.0060(17) 0.0055(10) 0.0035(18)
F19B 0.073(2) 0.065(3) 0.080(3) 0.027(3) 0.047(2) 0.028(2)
F20B 0.087(3) 0.194(11) 0.033(3) 0.016(4) -0.012(3) -0.054(6)
F21B 0.103(10) 0.040(2) 0.067(7) 0.000(3) 0.041(6) -0.017(4)
F22B 0.077(4) 0.141(11) 0.109(3) 0.064(6) 0.057(3) 0.064(6)
F23B 0.096(5) 0.076(5) 0.033(5) -0.001(4) 0.004(5) -0.048(5)
F24B 0.094(5) 0.037(3) 0.059(4) 0.017(2) 0.029(3) 0.014(3)

loop_
_atom_type_symbol
_atom_type_description
_atom_type_scat_dispersion_real
_atom_type_scat_dispersion_imag
_atom_type_scat_source
C C 0.0033 0.0016 'International Tables Vol C Tables 4.2.6.8 and 6.1.1.4'
H H 0.0000 0.0000 'International Tables Vol C Tables 4.2.6.8 and 6.1.1.4'
N N 0.0061 0.0033 'International Tables Vol C Tables 4.2.6.8 and 6.1.1.4'
F F 0.0171 0.0103 'International Tables Vol C Tables 4.2.6.8 and 6.1.1.4'
P P 0.1023 0.0942 'International Tables Vol C Tables 4.2.6.8 and 6.1.1.4'
S S 0.1246 0.1234 'International Tables Vol C Tables 4.2.6.8 and 6.1.1.4'
Ag Ag -0.8971 1.1015 'International Tables Vol C Tables 4.2.6.8 and 6.1.1.4'

loop_
_geom_angle_atom_site_label_1
_geom_angle_atom_site_label_2
_geom_angle_atom_site_label_3
_geom_angle
N21 Ag1 N31 154.83(12)
N21 Ag1 N11 112.76(12)
N31 Ag1 N11 89.13(12)
N21 Ag1 S4 103.52(9)
N31 Ag1 S4 90.45(9)
N11 Ag1 S4 84.17(9)
N21 Ag1 Ag2 86.98(8)
N31 Ag1 Ag2 78.83(8)
N11 Ag1 Ag2 149.48(8)
S4 Ag1 Ag2 68.16(2)
N51 Ag2 N41 170.41(12)
N51 Ag2 S3 96.29(9)
N41 Ag2 S3 90.43(9)
N51 Ag2 S6 89.09(9)
N41 Ag2 S6 98.09(9)
S3 Ag2 S6 87.30(3)
N51 Ag2 Ag3 78.07(9)
N41 Ag2 Ag3 98.30(8)
S3 Ag2 Ag3 156.77(2)
S6 Ag2 Ag3 70.23(2)
N51 Ag2 Ag1 94.78(9)
N41 Ag2 Ag1 81.18(9)
S3 Ag2 Ag1 69.21(2)
S6 Ag2 Ag1 156.46(2)
Ag3 Ag2 Ag1 133.283(12)
N61 Ag3 N71 153.87(11)
N61 Ag3 S8 105.48(8)
N71 Ag3 S8 93.48(8)
N61 Ag3 S5 92.66(8)
N71 Ag3 S5 86.96(8)
S8 Ag3 S5 133.24(3)
N61 Ag3 Ag4 86.91(8)
N71 Ag3 Ag4 77.36(8)
S8 Ag3 Ag4 83.58(2)
S5 Ag3 Ag4 141.16(3)
N61 Ag3 Ag2 77.45(8)
N71 Ag3 Ag2 126.64(8)
S8 Ag3 Ag2 70.86(2)
S5 Ag3 Ag2 71.76(2)
Ag4 Ag3 Ag2 144.794(13)
N91 Ag4 N81 143.91(12)
N91 Ag4 N101 117.99(12)
N81 Ag4 N101 96.43(12)
N91 Ag4 S7 111.17(8)
N81 Ag4 S7 81.02(8)
N101 Ag4 S7 84.31(9)
N91 Ag4 Ag3 72.86(8)
N81 Ag4 Ag3 78.26(8)
N101 Ag4 Ag3 159.30(8)
S7 Ag4 Ag3 75.13(2)
C11 S1 C1 100.72(19)
C21 S2 C1 100.72(18)
C31 S3 C2 101.31(18)
C31 S3 Ag2 107.67(13)
C2 S3 Ag2 103.30(12)
C41 S4 C2 101.11(18)
C41 S4 Ag1 107.79(13)
C2 S4 Ag1 105.84(13)
C51 S5 C3 103.33(18)
C51 S5 Ag3 105.73(13)
C3 S5 Ag3 105.98(13)
C61 S6 C3 101.14(18)
C61 S6 Ag2 101.70(13)
C3 S6 Ag2 105.54(13)
C71 S7 C4 101.39(18)
C71 S7 Ag4 90.02(12)
C4 S7 Ag4 108.93(12)
C81 S8 C4 100.49(18)
C81 S8 Ag3 98.42(13)
C4 S8 Ag3 105.29(13)
C91 S9 C5 102.15(19)
C101 S10 C5 101.86(19)
S1 C1 S2 116.1(2)
S1 C1 H1A 108.3
S2 C1 H1A 108.3
S1 C1 H1B 108.3
S2 C1 H1B 108.3
H1A C1 H1B 107.4
S3 C2 S4 116.9(2)
S3 C2 H2A 108.1
S4 C2 H2A 108.1
S3 C2 H2B 108.1
S4 C2 H2B 108.1
H2A C2 H2B 107.3
S6 C3 S5 117.0(2)
S6 C3 H3A 108.0
S5 C3 H3A 108.0
S6 C3 H3B 108.0
S5 C3 H3B 108.0
H3A C3 H3B 107.3
S7 C4 S8 116.5(2)
S7 C4 H4A 108.2
S8 C4 H4A 108.2
S7 C4 H4B 108.2
S8 C4 H4B 108.2
H4A C4 H4B 107.3
S9 C5 S10 117.2(2)
S9 C5 H5A 108.0
S10 C5 H5A 108.0
S9 C5 H5B 108.0
S10 C5 H5B 108.0
H5A C5 H5B 107.2
N11 C11 N12 111.8(4)
N11 C11 S1 123.8(3)
N12 C11 S1 124.3(4)
C13 C12 N12 107.0(4)
C13 C12 H12 126.5
N12 C12 H12 126.5
C12 C13 N11 110.3(5)
C12 C13 H13 124.8
N11 C13 H13 124.8
N12 C14 H14A 109.5
N12 C14 H14B 109.5
H14A C14 H14B 109.5
N12 C14 H14C 109.5
H14A C14 H14C 109.5
H14B C14 H14C 109.5
N21 C21 N22 110.7(3)
N21 C21 S2 125.1(3)
N22 C21 S2 124.1(3)
N22 C22 C23 106.6(3)
N22 C22 H22 126.7
C23 C22 H22 126.7
C22 C23 N21 110.2(4)
C22 C23 H23 124.9
N21 C23 H23 124.9
N22 C24 H24A 109.5
N22 C24 H24B 109.5
H24A C24 H24B 109.5
N22 C24 H24C 109.5
H24A C24 H24C 109.5
H24B C24 H24C 109.5
N31 C31 N32 110.9(3)
N31 C31 S3 126.6(3)
N32 C31 S3 122.4(3)
C33 C32 N32 106.4(4)
C33 C32 H32 126.8
N32 C32 H32 126.8
C32 C33 N31 109.9(4)
C32 C33 H33 125.1
N31 C33 H33 125.1
N32 C34 H34A 109.5
N32 C34 H34B 109.5
H34A C34 H34B 109.5
N32 C34 H34C 109.5
H34A C34 H34C 109.5
H34B C34 H34C 109.5
N41 C41 N42 110.5(3)
N41 C41 S4 127.3(3)
N42 C41 S4 122.2(3)
C43 C42 N42 107.1(4)
C43 C42 H42 126.5
N42 C42 H42 126.5
C42 C43 N41 109.8(4)
C42 C43 H43 125.1
N41 C43 H43 125.1
N42 C44 H44A 109.5
N42 C44 H44B 109.5
H44A C44 H44B 109.5
N42 C44 H44C 109.5
H44A C44 H44C 109.5
H44B C44 H44C 109.5
N51 C51 N52 110.9(4)
N51 C51 S5 127.0(3)
N52 C51 S5 121.9(3)
C53 C52 N52 106.4(4)
C53 C52 H52 126.8
N52 C52 H52 126.8
C52 C53 N51 110.6(4)
C52 C53 H53 124.7
N51 C53 H53 124.7
N52 C54 H54A 109.5
N52 C54 H54B 109.5
H54A C54 H54B 109.5
N52 C54 H54C 109.5
H54A C54 H54C 109.5
H54B C54 H54C 109.5
N61 C61 N62 111.3(3)
N61 C61 S6 126.5(3)
N62 C61 S6 122.1(3)
C63 C62 N62 106.8(3)
C63 C62 H62 126.6
N62 C62 H62 126.6
C62 C63 N61 110.3(3)
C62 C63 H63 124.8
N61 C63 H63 124.8
N62 C64 H64A 109.5
N62 C64 H64B 109.5
H64A C64 H64B 109.5
N62 C64 H64C 109.5
H64A C64 H64C 109.5
H64B C64 H64C 109.5
N71 C71 N72 111.5(3)
N71 C71 S7 125.7(3)
N72 C71 S7 122.6(3)
C73 C72 N72 106.6(3)
C73 C72 H72 126.7
N72 C72 H72 126.7
C72 C73 N71 110.3(4)
C72 C73 H73 124.9
N71 C73 H73 124.9
N72 C74 H74A 109.5
N72 C74 H74B 109.5
H74A C74 H74B 109.5
N72 C74 H74C 109.5
H74A C74 H74C 109.5
H74B C74 H74C 109.5
N81 C81 N82 111.1(3)
N81 C81 S8 125.8(3)
N82 C81 S8 123.0(3)
C83 C82 N82 106.0(4)
C83 C82 H82 127.0
N82 C82 H82 127.0
C82 C83 N81 110.6(4)
C82 C83 H83 124.7
N81 C83 H83 124.7
N82 C84 H84A 109.5
N82 C84 H84B 109.5
H84A C84 H84B 109.5
N82 C84 H84C 109.5
H84A C84 H84C 109.5
H84B C84 H84C 109.5
N91 C91 N92 110.3(4)
N91 C91 S9 124.8(3)
N92 C91 S9 124.6(3)
C93 C92 N92 106.5(4)
C93 C92 H92 126.7
N92 C92 H92 126.7
C92 C93 N91 110.0(4)
C92 C93 H93 125.0
N91 C93 H93 125.0
N92 C94 H94A 109.5
N92 C94 H94B 109.5
H94A C94 H94B 109.5
N92 C94 H94C 109.5
H94A C94 H94C 109.5
H94B C94 H94C 109.5
N101 C101 N102 111.9(4)
N101 C101 S10 124.1(3)
N102 C101 S10 124.0(3)
C103 C102 N102 107.6(4)
C103 C102 H102 126.2
N102 C102 H102 126.2
C102 C103 N101 109.6(4)
C102 C103 H103 125.2
N101 C103 H103 125.2
N102 C104 H10A 109.5
N102 C104 H10B 109.5
H10A C104 H10B 109.5
N102 C104 H10C 109.5
H10A C104 H10C 109.5
H10B C104 H10C 109.5
N111 C111 C112 177.9(7)
C111 C112 H11A 109.5
C111 C112 H11B 109.5
H11A C112 H11B 109.5
C111 C112 H11C 109.5
H11A C112 H11C 109.5
H11B C112 H11C 109.5
C11 N11 C13 104.7(4)
C11 N11 Ag1 124.9(3)
C13 N11 Ag1 121.8(3)
C12 N12 C11 106.2(4)
C12 N12 C14 126.0(4)
C11 N12 C14 127.8(4)
C21 N21 C23 105.2(3)
C21 N21 Ag1 124.7(3)
C23 N21 Ag1 129.7(3)
C22 N22 C21 107.2(3)
C22 N22 C24 126.6(3)
C21 N22 C24 126.2(3)
C31 N31 C33 105.3(3)
C31 N31 Ag1 128.8(3)
C33 N31 Ag1 122.7(3)
C31 N32 C32 107.5(3)
C31 N32 C34 127.9(3)
C32 N32 C34 124.6(3)
C41 N41 C43 105.6(3)
C41 N41 Ag2 128.3(3)
C43 N41 Ag2 125.5(3)
C42 N42 C41 107.0(3)
C42 N42 C44 126.0(3)
C41 N42 C44 127.0(3)
C51 N51 C53 105.3(3)
C51 N51 Ag2 128.7(3)
C53 N51 Ag2 124.8(3)
C51 N52 C52 106.8(3)
C51 N52 C54 127.4(4)
C52 N52 C54 125.8(3)
C61 N61 C63 104.7(3)
C61 N61 Ag3 127.0(2)
C63 N61 Ag3 126.1(2)
C61 N62 C62 106.8(3)
C61 N62 C64 127.8(3)
C62 N62 C64 125.3(3)
C71 N71 C73 105.0(3)
C71 N71 Ag3 125.1(3)
C73 N71 Ag3 129.0(3)
C71 N72 C72 106.6(3)
C71 N72 C74 127.8(3)
C72 N72 C74 125.5(3)
C81 N81 C83 105.1(3)
C81 N81 Ag4 130.5(3)
C83 N81 Ag4 122.7(3)
C81 N82 C82 107.2(3)
C81 N82 C84 127.5(3)
C82 N82 C84 125.3(3)
C91 N91 C93 105.8(3)
C91 N91 Ag4 117.3(3)
C93 N91 Ag4 135.8(3)
C91 N92 C92 107.3(4)
C91 N92 C94 126.9(4)
C92 N92 C94 125.8(4)
C101 N101 C103 105.1(3)
C101 N101 Ag4 126.6(3)
C103 N101 Ag4 127.0(3)
C101 N102 C102 105.8(3)
C101 N102 C104 128.1(4)
C102 N102 C104 126.0(4)
F1 P1 F2 89.65(16)
F1 P1 F4 179.63(18)
F2 P1 F4 90.47(16)
F1 P1 F6 89.86(15)
F2 P1 F6 89.47(14)
F4 P1 F6 89.78(15)
F1 P1 F3 90.24(16)
F2 P1 F3 90.58(15)
F4 P1 F3 90.11(15)
F6 P1 F3 179.89(18)
F1 P1 F5 89.91(17)
F2 P1 F5 179.29(18)
F4 P1 F5 89.97(17)
F6 P1 F5 89.97(15)
F3 P1 F5 89.98(16)
F12 P2 F9 178.75(19)
F12 P2 F11 91.27(18)
F9 P2 F11 89.97(17)
F12 P2 F8 90.17(18)
F9 P2 F8 88.59(17)
F11 P2 F8 178.24(18)
F12 P2 F7 89.91(15)
F9 P2 F7 89.91(15)
F11 P2 F7 91.34(15)
F8 P2 F7 89.67(14)
F12 P2 F10 89.46(14)
F9 P2 F10 90.70(14)
F11 P2 F10 89.45(14)
F8 P2 F10 89.56(14)
F7 P2 F10 179.00(15)
F15 P3 F16 90.49(16)
F15 P3 F17 89.80(17)
F16 P3 F17 90.27(14)
F15 P3 F13 89.35(18)
F16 P3 F13 179.81(19)
F17 P3 F13 89.84(15)
F15 P3 F18 179.8(2)
F16 P3 F18 89.50(16)
F17 P3 F18 90.43(17)
F13 P3 F18 90.65(17)
F15 P3 F14 89.92(18)
F16 P3 F14 90.17(14)
F17 P3 F14 179.48(17)
F13 P3 F14 89.72(15)
F18 P3 F14 89.85(17)
F23A P4A F22A 90.9(7)
F23A P4A F19A 91.0(8)
F22A P4A F19A 178.1(9)
F23A P4A F20A 178.9(6)
F22A P4A F20A 89.0(7)
F19A P4A F20A 89.1(7)
F23A P4A F21A 88.9(6)
F22A P4A F21A 89.0(7)
F19A P4A F21A 90.7(7)
F20A P4A F21A 92.2(6)
F23A P4A F24A 89.9(4)
F22A P4A F24A 91.6(6)
F19A P4A F24A 88.7(7)
F20A P4A F24A 89.0(5)
F21A P4A F24A 178.7(7)
F23B P4B F24B 91.1(8)
F23B P4B F22B 89.9(12)
F24B P4B F22B 92.0(11)
F23B P4B F20B 178.9(13)
F24B P4B F20B 89.8(8)
F22B P4B F20B 90.7(12)
F23B P4B F19B 91.1(12)
F24B P4B F19B 89.6(12)
F22B P4B F19B 178.1(15)
F20B P4B F19B 88.3(12)
F23B P4B F21B 90.0(10)
F24B P4B F21B 178.9(12)
F22B P4B F21B 88.1(12)
F20B P4B F21B 89.0(10)
F19B P4B F21B 90.3(12)

loop_
_geom_bond_atom_site_label_1
_geom_bond_atom_site_label_2
_geom_bond_distance
_geom_bond_site_symmetry_2
Ag1 N21 2.171(3) .
Ag1 N31 2.202(3) .
Ag1 N11 2.439(4) .
Ag1 S4 2.8561(11) .
Ag1 Ag2 3.7069(5) .
Ag1 S10 3.6587(11) 1_455
Ag2 N51 2.160(3) .
Ag2 N41 2.163(3) .
Ag2 S3 2.8822(10) .
Ag2 S6 2.9443(11) .
Ag2 Ag3 3.5829(5) .
Ag3 N61 2.264(3) .
Ag3 N71 2.285(3) .
Ag3 S8 2.6846(10) .
Ag3 S5 2.7291(11) .
Ag3 Ag4 3.0637(4) .
Ag4 N91 2.201(3) .
Ag4 N81 2.244(3) .
Ag4 N101 2.291(3) .
Ag4 S7 3.0235(10) .
S1 C11 1.743(4) .
S1 C1 1.805(4) .
S2 C21 1.746(4) .
S2 C1 1.821(4) .
S3 C31 1.749(4) .
S3 C2 1.814(4) .
S4 C41 1.744(4) .
S4 C2 1.822(4) .
S5 C51 1.745(4) .
S5 C3 1.812(4) .
S6 C61 1.754(4) .
S6 C3 1.808(4) .
S7 C71 1.746(4) .
S7 C4 1.807(4) .
S8 C81 1.749(4) .
S8 C4 1.827(4) .
S9 C91 1.742(4) .
S9 C5 1.815(4) .
S10 C101 1.752(4) .
S10 C5 1.817(4) .
C1 H1A 0.9900 .
C1 H1B 0.9900 .
C2 H2A 0.9900 .
C2 H2B 0.9900 .
C3 H3A 0.9900 .
C3 H3B 0.9900 .
C4 H4A 0.9900 .
C4 H4B 0.9900 .
C5 H5A 0.9900 .
C5 H5B 0.9900 .
C11 N11 1.320(5) .
C11 N12 1.363(5) .
C12 C13 1.348(7) .
C12 N12 1.360(6) .
C12 H12 0.9500 .
C13 N11 1.374(6) .
C13 H13 0.9500 .
C14 N12 1.459(6) .
C14 H14A 0.9800 .
C14 H14B 0.9800 .
C14 H14C 0.9800 .
C21 N21 1.327(5) .
C21 N22 1.360(4) .
C22 N22 1.352(5) .
C22 C23 1.352(5) .
C22 H22 0.9500 .
C23 N21 1.365(5) .
C23 H23 0.9500 .
C24 N22 1.469(5) .
C24 H24A 0.9800 .
C24 H24B 0.9800 .
C24 H24C 0.9800 .
C31 N31 1.326(5) .
C31 N32 1.350(4) .
C32 C33 1.353(5) .
C32 N32 1.360(5) .
C32 H32 0.9500 .
C33 N31 1.376(5) .
C33 H33 0.9500 .
C34 N32 1.463(4) .
C34 H34A 0.9800 .
C34 H34B 0.9800 .
C34 H34C 0.9800 .
C41 N41 1.331(5) .
C41 N42 1.362(5) .
C42 C43 1.348(5) .
C42 N42 1.361(5) .
C42 H42 0.9500 .
C43 N41 1.375(5) .
C43 H43 0.9500 .
C44 N42 1.453(5) .
C44 H44A 0.9800 .
C44 H44B 0.9800 .
C44 H44C 0.9800 .
C51 N51 1.327(5) .
C51 N52 1.358(5) .
C52 C53 1.344(6) .
C52 N52 1.370(5) .
C52 H52 0.9500 .
C53 N51 1.366(5) .
C53 H53 0.9500 .
C54 N52 1.461(5) .
C54 H54A 0.9800 .
C54 H54B 0.9800 .
C54 H54C 0.9800 .
C61 N61 1.328(4) .
C61 N62 1.357(4) .
C62 C63 1.344(5) .
C62 N62 1.362(5) .
C62 H62 0.9500 .
C63 N61 1.378(5) .
C63 H63 0.9500 .
C64 N62 1.467(4) .
C64 H64A 0.9800 .
C64 H64B 0.9800 .
C64 H64C 0.9800 .
C71 N71 1.330(4) .
C71 N72 1.351(5) .
C72 C73 1.353(5) .
C72 N72 1.366(5) .
C72 H72 0.9500 .
C73 N71 1.365(5) .
C73 H73 0.9500 .
C74 N72 1.461(5) .
C74 H74A 0.9800 .
C74 H74B 0.9800 .
C74 H74C 0.9800 .
C81 N81 1.326(5) .
C81 N82 1.355(5) .
C82 C83 1.353(6) .
C82 N82 1.365(5) .
C82 H82 0.9500 .
C83 N81 1.370(5) .
C83 H83 0.9500 .
C84 N82 1.462(5) .
C84 H84A 0.9800 .
C84 H84B 0.9800 .
C84 H84C 0.9800 .
C91 N91 1.328(5) .
C91 N92 1.355(5) .
C92 C93 1.343(6) .
C92 N92 1.368(5) .
C92 H92 0.9500 .
C93 N91 1.372(5) .
C93 H93 0.9500 .
C94 N92 1.461(5) .
C94 H94A 0.9800 .
C94 H94B 0.9800 .
C94 H94C 0.9800 .
C101 N101 1.318(5) .
C101 N102 1.353(5) .
C102 C103 1.342(6) .
C102 N102 1.360(5) .
C102 H102 0.9500 .
C103 N101 1.372(5) .
C103 H103 0.9500 .
C104 N102 1.456(5) .
C104 H10A 0.9800 .
C104 H10B 0.9800 .
C104 H10C 0.9800 .
C111 N111 1.125(7) .
C111 C112 1.447(7) .
C112 H11A 0.9800 .
C112 H11B 0.9800 .
C112 H11C 0.9800 .
P1 F1 1.581(3) .
P1 F2 1.582(3) .
P1 F4 1.583(3) .
P1 F6 1.590(3) .
P1 F3 1.591(3) .
P1 F5 1.593(3) .
P2 F12 1.575(3) .
P2 F9 1.577(3) .
P2 F11 1.579(3) .
P2 F8 1.594(3) .
P2 F7 1.598(2) .
P2 F10 1.599(2) .
P3 F15 1.578(3) .
P3 F16 1.583(3) .
P3 F17 1.584(3) .
P3 F13 1.588(3) .
P3 F18 1.591(3) .
P3 F14 1.592(3) .
P4A F23A 1.576(7) .
P4A F22A 1.578(7) .
P4A F19A 1.579(7) .
P4A F20A 1.580(7) .
P4A F21A 1.594(8) .
P4A F24A 1.603(7) .
P4B F23B 1.557(12) .
P4B F24B 1.573(11) .
P4B F22B 1.576(12) .
P4B F20B 1.576(12) .
P4B F19B 1.583(11) .
P4B F21B 1.591(12) .

loop_
_geom_torsion_atom_site_label_1
_geom_torsion_atom_site_label_2
_geom_torsion_atom_site_label_3
_geom_torsion_atom_site_label_4
_geom_torsion
N21 Ag1 Ag2 N51 100.02(12)
N31 Ag1 Ag2 N51 -59.08(12)
N11 Ag1 Ag2 N51 -127.65(19)
S4 Ag1 Ag2 N51 -154.12(9)
N21 Ag1 Ag2 N41 -71.21(12)
N31 Ag1 Ag2 N41 129.69(12)
N11 Ag1 Ag2 N41 61.12(19)
S4 Ag1 Ag2 N41 34.65(9)
N21 Ag1 Ag2 S3 -165.05(9)
N31 Ag1 Ag2 S3 35.84(9)
N11 Ag1 Ag2 S3 -32.73(17)
S4 Ag1 Ag2 S3 -59.19(3)
N21 Ag1 Ag2 S6 -161.23(10)
N31 Ag1 Ag2 S6 39.66(10)
N11 Ag1 Ag2 S6 -28.91(18)
S4 Ag1 Ag2 S6 -55.37(6)
N21 Ag1 Ag2 Ag3 21.92(9)
N31 Ag1 Ag2 Ag3 -137.18(9)
N11 Ag1 Ag2 Ag3 154.25(17)
S4 Ag1 Ag2 Ag3 127.78(3)
N51 Ag2 Ag3 N61 133.69(12)
N41 Ag2 Ag3 N61 -55.33(12)
S3 Ag2 Ag3 N61 55.71(10)
S6 Ag2 Ag3 N61 40.32(8)
Ag1 Ag2 Ag3 N61 -141.01(8)
N51 Ag2 Ag3 N71 -35.05(13)
N41 Ag2 Ag3 N71 135.92(13)
S3 Ag2 Ag3 N71 -113.03(11)
S6 Ag2 Ag3 N71 -128.42(10)
Ag1 Ag2 Ag3 N71 50.25(10)
N51 Ag2 Ag3 S8 -114.80(9)
N41 Ag2 Ag3 S8 56.18(9)
S3 Ag2 Ag3 S8 167.23(6)
S6 Ag2 Ag3 S8 151.84(3)
Ag1 Ag2 Ag3 S8 -29.50(3)
N51 Ag2 Ag3 S5 36.60(9)
N41 Ag2 Ag3 S5 -152.42(9)
S3 Ag2 Ag3 S5 -41.38(6)
S6 Ag2 Ag3 S5 -56.76(3)
Ag1 Ag2 Ag3 S5 121.90(3)
N51 Ag2 Ag3 Ag4 -160.59(9)
N41 Ag2 Ag3 Ag4 10.39(9)
S3 Ag2 Ag3 Ag4 121.43(6)
S6 Ag2 Ag3 Ag4 106.05(3)
Ag1 Ag2 Ag3 Ag4 -75.29(3)
N61 Ag3 Ag4 N91 -85.96(12)
N71 Ag3 Ag4 N91 73.03(12)
S8 Ag3 Ag4 N91 168.07(9)
S5 Ag3 Ag4 N91 4.44(10)
Ag2 Ag3 Ag4 N91 -148.97(9)
N61 Ag3 Ag4 N81 72.12(11)
N71 Ag3 Ag4 N81 -128.89(12)
S8 Ag3 Ag4 N81 -33.85(8)
S5 Ag3 Ag4 N81 162.52(9)
Ag2 Ag3 Ag4 N81 9.10(8)
N61 Ag3 Ag4 N101 149.1(3)
N71 Ag3 Ag4 N101 -52.0(3)
S8 Ag3 Ag4 N101 43.1(3)
S5 Ag3 Ag4 N101 -120.5(3)
Ag2 Ag3 Ag4 N101 86.0(3)
N61 Ag3 Ag4 S7 155.82(8)
N71 Ag3 Ag4 S7 -45.19(8)
S8 Ag3 Ag4 S7 49.85(3)
S5 Ag3 Ag4 S7 -113.78(4)
Ag2 Ag3 Ag4 S7 92.80(3)
N51 Ag2 S3 C31 53.26(16)
N41 Ag2 S3 C31 -119.88(16)
S6 Ag2 S3 C31 142.04(14)
Ag3 Ag2 S3 C31 127.57(14)
Ag1 Ag2 S3 C31 -39.48(14)
N51 Ag2 S3 C2 159.93(16)
N41 Ag2 S3 C2 -13.21(16)
S6 Ag2 S3 C2 -111.29(13)
Ag3 Ag2 S3 C2 -125.76(13)
Ag1 Ag2 S3 C2 67.19(13)
N21 Ag1 S4 C41 40.07(16)
N31 Ag1 S4 C41 -118.80(16)
N11 Ag1 S4 C41 152.12(16)
Ag2 Ag1 S4 C41 -41.03(13)
N21 Ag1 S4 C2 147.61(16)
N31 Ag1 S4 C2 -11.26(16)
N11 Ag1 S4 C2 -100.34(16)
Ag2 Ag1 S4 C2 66.51(14)
N61 Ag3 S5 C51 -116.18(15)
N71 Ag3 S5 C51 89.98(15)
S8 Ag3 S5 C51 -1.95(14)
Ag4 Ag3 S5 C51 155.44(13)
Ag2 Ag3 S5 C51 -40.32(13)
N61 Ag3 S5 C3 -6.92(16)
N71 Ag3 S5 C3 -160.76(16)
S8 Ag3 S5 C3 107.31(14)
Ag4 Ag3 S5 C3 -95.30(14)
Ag2 Ag3 S5 C3 68.94(14)
N51 Ag2 S6 C61 -122.80(15)
N41 Ag2 S6 C61 50.81(15)
S3 Ag2 S6 C61 140.86(13)
Ag3 Ag2 S6 C61 -45.15(13)
Ag1 Ag2 S6 C61 137.29(13)
N51 Ag2 S6 C3 -17.58(16)
N41 Ag2 S6 C3 156.03(16)
S3 Ag2 S6 C3 -113.92(14)
Ag3 Ag2 S6 C3 60.06(13)
Ag1 Ag2 S6 C3 -117.50(14)
N91 Ag4 S7 C71 -12.33(16)
N81 Ag4 S7 C71 132.37(15)
N101 Ag4 S7 C71 -130.18(15)
Ag3 Ag4 S7 C71 52.22(13)
N91 Ag4 S7 C4 -114.38(16)
N81 Ag4 S7 C4 30.31(16)
N101 Ag4 S7 C4 127.77(16)
Ag3 Ag4 S7 C4 -49.84(14)
N61 Ag3 S8 C81 -47.44(15)
N71 Ag3 S8 C81 114.40(15)
S5 Ag3 S8 C81 -156.50(13)
Ag4 Ag3 S8 C81 37.55(13)
Ag2 Ag3 S8 C81 -117.88(13)
N61 Ag3 S8 C4 -150.81(15)
N71 Ag3 S8 C4 11.03(15)
S5 Ag3 S8 C4 100.13(14)
Ag4 Ag3 S8 C4 -65.82(13)
Ag2 Ag3 S8 C4 138.75(13)
C11 S1 C1 S2 -61.6(3)
C21 S2 C1 S1 -60.7(3)
C31 S3 C2 S4 75.6(2)
Ag2 S3 C2 S4 -35.9(2)
C41 S4 C2 S3 78.8(2)
Ag1 S4 C2 S3 -33.4(2)
C61 S6 C3 S5 78.9(2)
Ag2 S6 C3 S5 -26.7(2)
C51 S5 C3 S6 71.8(3)
Ag3 S5 C3 S6 -39.1(2)
C71 S7 C4 S8 -80.2(2)
Ag4 S7 C4 S8 13.7(2)
C81 S8 C4 S7 -65.1(3)
Ag3 S8 C4 S7 36.7(2)
C91 S9 C5 S10 64.1(3)
C101 S10 C5 S9 62.1(3)
C1 S1 C11 N11 107.7(4)
C1 S1 C11 N12 -75.6(4)
N12 C12 C13 N11 -1.6(6)
C1 S2 C21 N21 103.4(3)
C1 S2 C21 N22 -79.7(3)
N22 C22 C23 N21 -0.5(4)
C2 S3 C31 N31 -75.2(4)
Ag2 S3 C31 N31 32.9(4)
C2 S3 C31 N32 106.3(3)
Ag2 S3 C31 N32 -145.6(3)
N32 C32 C33 N31 -1.1(5)
C2 S4 C41 N41 -68.6(4)
Ag1 S4 C41 N41 42.2(4)
C2 S4 C41 N42 111.1(3)
Ag1 S4 C41 N42 -138.1(3)
N42 C42 C43 N41 -1.0(5)
C3 S5 C51 N51 -75.1(4)
Ag3 S5 C51 N51 36.0(4)
C3 S5 C51 N52 109.7(3)
Ag3 S5 C51 N52 -139.2(3)
N52 C52 C53 N51 -0.9(5)
C3 S6 C61 N61 -71.1(4)
Ag2 S6 C61 N61 37.5(4)
C3 S6 C61 N62 112.3(3)
Ag2 S6 C61 N62 -139.0(3)
N62 C62 C63 N61 -0.7(5)
C4 S7 C71 N71 71.0(4)
Ag4 S7 C71 N71 -38.3(3)
C4 S7 C71 N72 -114.5(3)
Ag4 S7 C71 N72 136.2(3)
N72 C72 C73 N71 1.3(5)
C4 S8 C81 N81 80.6(4)
Ag3 S8 C81 N81 -26.8(4)
C4 S8 C81 N82 -99.7(3)
Ag3 S8 C81 N82 153.0(3)
N82 C82 C83 N81 0.5(5)
C5 S9 C91 N91 -93.8(4)
C5 S9 C91 N92 92.5(4)
N92 C92 C93 N91 0.0(5)
C5 S10 C101 N101 -90.7(4)
C5 S10 C101 N102 89.6(4)
N102 C102 C103 N101 -0.3(5)
N12 C11 N11 C13 -0.1(5)
S1 C11 N11 C13 176.9(3)
N12 C11 N11 Ag1 147.8(3)
S1 C11 N11 Ag1 -35.2(5)
C12 C13 N11 C11 1.1(5)
C12 C13 N11 Ag1 -148.1(3)
N21 Ag1 N11 C11 4.8(4)
N31 Ag1 N11 C11 172.0(4)
S4 Ag1 N11 C11 -97.4(3)
Ag2 Ag1 N11 C11 -122.0(3)
N21 Ag1 N11 C13 147.6(4)
N31 Ag1 N11 C13 -45.2(4)
S4 Ag1 N11 C13 45.4(4)
Ag2 Ag1 N11 C13 20.8(5)
C13 C12 N12 C11 1.5(5)
C13 C12 N12 C14 -178.1(4)
N11 C11 N12 C12 -0.8(5)
S1 C11 N12 C12 -177.8(3)
N11 C11 N12 C14 178.7(4)
S1 C11 N12 C14 1.7(6)
N22 C21 N21 C23 -0.7(4)
S2 C21 N21 C23 176.6(3)
N22 C21 N21 Ag1 173.2(2)
S2 C21 N21 Ag1 -9.6(5)
C22 C23 N21 C21 0.7(4)
C22 C23 N21 Ag1 -172.7(3)
N31 Ag1 N21 C21 174.0(3)
N11 Ag1 N21 C21 -37.4(3)
S4 Ag1 N21 C21 51.9(3)
Ag2 Ag1 N21 C21 118.6(3)
N31 Ag1 N21 C23 -13.8(5)
N11 Ag1 N21 C23 134.9(3)
S4 Ag1 N21 C23 -135.8(3)
Ag2 Ag1 N21 C23 -69.2(3)
C23 C22 N22 C21 0.1(4)
C23 C22 N22 C24 -179.9(3)
N21 C21 N22 C22 0.4(4)
S2 C21 N22 C22 -176.9(3)
N21 C21 N22 C24 -179.6(3)
S2 C21 N22 C24 3.1(5)
N32 C31 N31 C33 -0.9(5)
S3 C31 N31 C33 -179.6(3)
N32 C31 N31 Ag1 -160.9(3)
S3 C31 N31 Ag1 20.4(5)
C32 C33 N31 C31 1.3(5)
C32 C33 N31 Ag1 162.8(3)
N21 Ag1 N31 C31 -102.8(4)
N11 Ag1 N31 C31 105.9(3)
S4 Ag1 N31 C31 21.7(3)
Ag2 Ag1 N31 C31 -45.9(3)
N21 Ag1 N31 C33 100.3(4)
N11 Ag1 N31 C33 -51.1(3)
S4 Ag1 N31 C33 -135.2(3)
Ag2 Ag1 N31 C33 157.2(3)
N31 C31 N32 C32 0.2(5)
S3 C31 N32 C32 179.0(3)
N31 C31 N32 C34 178.7(4)
S3 C31 N32 C34 -2.6(6)
C33 C32 N32 C31 0.6(5)
C33 C32 N32 C34 -178.0(4)
N42 C41 N41 C43 -1.7(4)
S4 C41 N41 C43 178.1(3)
N42 C41 N41 Ag2 -173.1(2)
S4 C41 N41 Ag2 6.7(5)
C42 C43 N41 C41 1.6(4)
C42 C43 N41 Ag2 173.4(3)
S3 Ag2 N41 C41 32.0(3)
S6 Ag2 N41 C41 119.3(3)
Ag3 Ag2 N41 C41 -169.6(3)
Ag1 Ag2 N41 C41 -36.9(3)
S3 Ag2 N41 C43 -137.9(3)
S6 Ag2 N41 C43 -50.5(3)
Ag3 Ag2 N41 C43 20.5(3)
Ag1 Ag2 N41 C43 153.3(3)
C43 C42 N42 C41 0.0(4)
C43 C42 N42 C44 -179.0(4)
N41 C41 N42 C42 1.1(4)
S4 C41 N42 C42 -178.7(3)
N41 C41 N42 C44 -179.9(4)
S4 C41 N42 C44 0.3(5)
N52 C51 N51 C53 -1.0(4)
S5 C51 N51 C53 -176.6(3)
N52 C51 N51 Ag2 -168.6(2)
S5 C51 N51 Ag2 15.8(5)
C52 C53 N51 C51 1.2(5)
C52 C53 N51 Ag2 169.4(3)
S3 Ag2 N51 C51 114.5(3)
S6 Ag2 N51 C51 27.4(3)
Ag3 Ag2 N51 C51 -42.6(3)
Ag1 Ag2 N51 C51 -175.9(3)
S3 Ag2 N51 C53 -50.8(3)
S6 Ag2 N51 C53 -138.0(3)
Ag3 Ag2 N51 C53 152.0(3)
Ag1 Ag2 N51 C53 18.7(3)
N51 C51 N52 C52 0.5(4)
S5 C51 N52 C52 176.4(3)
N51 C51 N52 C54 179.6(4)
S5 C51 N52 C54 -4.5(5)
C53 C52 N52 C51 0.2(5)
C53 C52 N52 C54 -178.9(4)
N62 C61 N61 C63 -0.7(4)
S6 C61 N61 C63 -177.5(3)
N62 C61 N61 Ag3 -164.8(2)
S6 C61 N61 Ag3 18.4(5)
C62 C63 N61 C61 0.9(5)
C62 C63 N61 Ag3 165.1(3)
N71 Ag3 N61 C61 108.9(4)
S8 Ag3 N61 C61 -116.1(3)
S5 Ag3 N61 C61 20.3(3)
Ag4 Ag3 N61 C61 161.5(3)
Ag2 Ag3 N61 C61 -50.3(3)
N71 Ag3 N61 C63 -52.0(4)
S8 Ag3 N61 C63 83.1(3)
S5 Ag3 N61 C63 -140.5(3)
Ag4 Ag3 N61 C63 0.6(3)
Ag2 Ag3 N61 C63 148.8(3)
N61 C61 N62 C62 0.3(4)
S6 C61 N62 C62 177.3(3)
N61 C61 N62 C64 177.1(4)
S6 C61 N62 C64 -5.9(5)
C63 C62 N62 C61 0.3(4)
C63 C62 N62 C64 -176.7(4)
N72 C71 N71 C73 0.9(4)
S7 C71 N71 C73 175.9(3)
N72 C71 N71 Ag3 171.1(2)
S7 C71 N71 Ag3 -13.8(5)
C72 C73 N71 C71 -1.4(4)
C72 C73 N71 Ag3 -171.1(3)
N61 Ag3 N71 C71 110.8(3)
S8 Ag3 N71 C71 -26.2(3)
S5 Ag3 N71 C71 -159.3(3)
Ag4 Ag3 N71 C71 56.5(3)
Ag2 Ag3 N71 C71 -94.8(3)
N61 Ag3 N71 C73 -81.4(4)
S8 Ag3 N71 C73 141.6(3)
S5 Ag3 N71 C73 8.5(3)
Ag4 Ag3 N71 C73 -135.7(3)
Ag2 Ag3 N71 C73 73.0(3)
N71 C71 N72 C72 -0.1(4)
S7 C71 N72 C72 -175.3(3)
N71 C71 N72 C74 174.8(4)
S7 C71 N72 C74 -0.4(5)
C73 C72 N72 C71 -0.7(4)
C73 C72 N72 C74 -175.8(4)
N82 C81 N81 C83 -0.3(4)
S8 C81 N81 C83 179.5(3)
N82 C81 N81 Ag4 164.8(3)
S8 C81 N81 Ag4 -15.4(5)
C82 C83 N81 C81 -0.1(5)
C82 C83 N81 Ag4 -166.7(3)
N91 Ag4 N81 C81 78.7(4)
N101 Ag4 N81 C81 -118.3(3)
S7 Ag4 N81 C81 -35.1(3)
Ag3 Ag4 N81 C81 41.4(3)
N91 Ag4 N81 C83 -118.5(3)
N101 Ag4 N81 C83 44.5(3)
S7 Ag4 N81 C83 127.7(3)
Ag3 Ag4 N81 C83 -155.8(3)
N81 C81 N82 C82 0.6(5)
S8 C81 N82 C82 -179.2(3)
N81 C81 N82 C84 179.3(4)
S8 C81 N82 C84 -0.4(6)
C83 C82 N82 C81 -0.6(5)
C83 C82 N82 C84 -179.4(4)
N92 C91 N91 C93 -0.1(4)
S9 C91 N91 C93 -174.5(3)
N92 C91 N91 Ag4 170.3(2)
S9 C91 N91 Ag4 -4.2(4)
C92 C93 N91 C91 0.0(4)
C92 C93 N91 Ag4 -167.6(3)
N81 Ag4 N91 C91 -153.4(2)
N101 Ag4 N91 C91 45.8(3)
S7 Ag4 N91 C91 -49.1(3)
Ag3 Ag4 N91 C91 -115.0(3)
N81 Ag4 N91 C93 13.2(5)
N101 Ag4 N91 C93 -147.6(3)
S7 Ag4 N91 C93 117.5(3)
Ag3 Ag4 N91 C93 51.6(3)
N91 C91 N92 C92 0.1(4)
S9 C91 N92 C92 174.5(3)
N91 C91 N92 C94 -179.9(4)
S9 C91 N92 C94 -5.4(6)
C93 C92 N92 C91 0.0(5)
C93 C92 N92 C94 179.9(4)
N102 C101 N101 C103 -0.2(4)
S10 C101 N101 C103 -179.9(3)
N102 C101 N101 Ag4 -167.5(2)
S10 C101 N101 Ag4 12.8(5)
C102 C103 N101 C101 0.3(5)
C102 C103 N101 Ag4 167.5(3)
N91 Ag4 N101 C101 8.1(4)
N81 Ag4 N101 C101 -160.7(3)
S7 Ag4 N101 C101 119.0(3)
Ag3 Ag4 N101 C101 125.6(3)
N91 Ag4 N101 C103 -156.6(3)
N81 Ag4 N101 C103 34.7(3)
S7 Ag4 N101 C103 -45.6(3)
Ag3 Ag4 N101 C103 -39.0(5)
N101 C101 N102 C102 0.0(4)
S10 C101 N102 C102 179.7(3)
N101 C101 N102 C104 -177.3(4)
S10 C101 N102 C104 2.4(6)
C103 C102 N102 C101 0.2(4)
C103 C102 N102 C104 177.5(4)
